data_9007814
loop_
_publ_author_name
'Hippler, K.'
'Hitzbleck, R. D.'
'Sitta, S.'
'Vogt, P.'
'Wortmann, R.'
'Sabrowsky, H.'

_publ_section_title
;
 Structure of RbNaS
;
_journal_name_full 'Acta Crystallographica, Section C'
_journal_page_first 1596
_journal_page_last 1597
_journal_paper_doi 10.1107/S0108270190000075
_journal_volume 46
_journal_year 1990
_chemical_formula_structural RbNaS
_chemical_formula_sum 'Na Rb S'
_space_group_IT_number 129
_symmetry_space_group_name_Hall 'P 4ab 2ab -1ab'
_symmetry_space_group_name_H-M 'P 4/n m m :1'
_cell_angle_alpha 90
_cell_angle_beta 90
_cell_angle_gamma 90
_cell_length_a 4.696
_cell_length_b 4.696
_cell_length_c 7.559
_cell_formula_units_Z 2
_cell_volume 166.694
_database_code_amcsd 0010176
_exptl_crystal_density_diffrn 2.800
_cod_original_sg_symbol_H-M 'P 4/n m m'
_cod_original_formula_sum 'Rb Na S'
_cod_database_code 9007814
_amcsd_formula_title RbNaS

loop_
_space_group_symop_operation_xyz
x,y,z
1/2-y,1/2-x,z
y,x,-z
y,-x,-z
1/2-y,1/2+x,z
x,-y,z
1/2-x,1/2+y,-z
1/2+x,1/2+y,-z
-x,-y,z
1/2+y,1/2+x,z
-y,-x,-z
-y,x,-z
1/2+y,1/2-x,z
-x,y,z
1/2+x,1/2-y,-z
1/2-x,1/2-y,-z

loop_
_atom_site_aniso_label
_atom_site_aniso_U_11
_atom_site_aniso_U_22
_atom_site_aniso_U_33
_atom_site_aniso_U_12
_atom_site_aniso_U_13
_atom_site_aniso_U_23
Rb 0.02240 0.02240 0.02240 0.00000 0.00000 0.00000
Na 0.01500 0.01500 0.01250 0.00000 0.00000 0.00000
S 0.01710 0.01710 0.01880 0.00000 0.00000 0.00000

loop_
_atom_site_label
_atom_site_fract_x
_atom_site_fract_y
_atom_site_fract_z
_atom_site_U_iso_or_equiv
Rb 0.00000 0.50000 0.64930 0.02240
Na 0.00000 0.00000 0.00000 0.01420
S 0.00000 0.50000 0.20560 0.01770

loop_
_cod_related_entry_id
_cod_related_entry_database
_cod_related_entry_code
1 AMCSD 0010176
